data_4511417
loop_
_publ_author_name
'Gagnon, Kevin J.'
'Teat, Simon J.'
'Beal, Zachary J.'
'Embry, Alyssa M.'
'Strayer, Megan E.'
'Clearfield, Abraham'

_publ_section_title
;
 Isoreticular Investigation into the Formation of Four New Zinc
 Alkylbisphosphonate Families
;
_journal_issue 7
_journal_name_full 'Crystal Growth &amp; Design'
_journal_page_first 3612
_journal_paper_doi 10.1021/cg500568e
_journal_volume 14
_journal_year 2014
_chemical_formula_sum 'C5 H9 O6 P2 Zn2'
_chemical_formula_weight 357.80
_chemical_name_systematic
;
 ?
;
_space_group_crystal_system monoclinic
_space_group_IT_number 15
_space_group_name_Hall '-C 2yc'
_space_group_name_H-M_alt 'C 1 2/c 1'
_symmetry_space_group_name_Hall '-C 2yc'
_symmetry_space_group_name_H-M 'C 1 2/c 1'
_atom_sites_solution_hydrogens mixed
_atom_sites_solution_primary direct
_audit_creation_method SHELXL-2013
_cell_angle_alpha 90
_cell_angle_beta 95.233(2)
_cell_angle_gamma 90
_cell_formula_units_Z 4
_cell_length_a 21.775(4)
_cell_length_b 4.8267(8)
_cell_length_c 9.5273(17)
_cell_measurement_reflns_used 3005
_cell_measurement_temperature 100(2)
_cell_measurement_theta_max 34.302
_cell_measurement_theta_min 4.095
_cell_volume 997.2(3)
_computing_cell_refinement 'SAINT V7.68A Bruker-AXS, Madison WI'
_computing_data_collection 'Bruker APEX-II Bruker-AXS, Madison WI'
_computing_data_reduction 'SAINT V7.68A Bruker-AXS, Madison WI'
_computing_molecular_graphics
;
Bruker SHELXTL Bruker-AXS, Madison WI
O. V. Dolomanov, L. J. Bourhis, R. J. Gildea, J. A. K. Howard and H. Puschmann,
OLEX2: a complete structure solution, refinement and analysis program.
J. Appl. Cryst. (2009). 42, 339-341.
and local programs
;
_computing_publication_material 'Bruker SHELXTL Bruker-AXS, Madison WI'
_computing_structure_refinement 'SHELXL-2013/4 (Sheldrick, 2013)'
_computing_structure_solution 'SHELXS 2008/1 Bruker-AXS, Madison WI'
_diffrn_ambient_temperature 100(2)
_diffrn_measured_fraction_theta_full 0.996
_diffrn_measured_fraction_theta_max 0.995
_diffrn_measurement_device_type 'Bruker APEX-II CCD diffractometer'
_diffrn_measurement_method '/w scans with narrow frames'
_diffrn_radiation_type synchrotron
_diffrn_radiation_wavelength 0.7749
_diffrn_reflns_av_R_equivalents 0.0437
_diffrn_reflns_av_unetI/netI 0.0453
_diffrn_reflns_Laue_measured_fraction_full 0.996
_diffrn_reflns_Laue_measured_fraction_max 0.995
_diffrn_reflns_limit_h_max 29
_diffrn_reflns_limit_h_min -29
_diffrn_reflns_limit_k_max 6
_diffrn_reflns_limit_k_min -6
_diffrn_reflns_limit_l_max 12
_diffrn_reflns_limit_l_min -12
_diffrn_reflns_number 4590
_diffrn_reflns_point_group_measured_fraction_full 0.996
_diffrn_reflns_point_group_measured_fraction_max 0.995
_diffrn_reflns_theta_full 27.706
_diffrn_reflns_theta_max 31.573
_diffrn_reflns_theta_min 4.099
_diffrn_source
;
Advanced Light Source, station 11.3.1
;
_exptl_absorpt_coefficient_mu 6.488
_exptl_absorpt_correction_T_max 0.697
_exptl_absorpt_correction_T_min 0.472
_exptl_absorpt_correction_type multi-scan
_exptl_absorpt_process_details 'SADABS-2008/1 - Bruker AXS, Madison WI'
_exptl_crystal_colour colorless
_exptl_crystal_density_diffrn 2.383
_exptl_crystal_density_method 'not measured'
_exptl_crystal_description block
_exptl_crystal_F_000 708
_exptl_crystal_size_max 0.080
_exptl_crystal_size_mid 0.070
_exptl_crystal_size_min 0.060
_refine_diff_density_max 0.785
_refine_diff_density_min -1.071
_refine_diff_density_rms 0.158
_refine_ls_extinction_method none
_refine_ls_goodness_of_fit_ref 1.078
_refine_ls_hydrogen_treatment constr
_refine_ls_matrix_type full
_refine_ls_number_parameters 69
_refine_ls_number_reflns 1291
_refine_ls_number_restraints 0
_refine_ls_restrained_S_all 1.078
_refine_ls_R_factor_all 0.0348
_refine_ls_R_factor_gt 0.0335
_refine_ls_shift/su_max 0.001
_refine_ls_shift/su_mean 0.000
_refine_ls_structure_factor_coef Fsqd
_refine_ls_weighting_details 'w=1/[\s^2^(Fo^2^)+(0.0516P)^2^+1.7080P] where P=(Fo^2^+2Fc^2^)/3'
_refine_ls_weighting_scheme calc
_refine_ls_wR_factor_gt 0.0894
_refine_ls_wR_factor_ref 0.0907
_reflns_Friedel_coverage 0.000
_reflns_number_gt 1220
_reflns_number_total 1291
_reflns_threshold_expression 'I > 2\s(I)'
_cod_data_source_file cg500568e_si_002.cif
_cod_data_source_block zal5
_cod_depositor_comments 'Adding full bibliography for 4511411--4511421.cif.'
_cod_database_code 4511417
_shelx_space_group_comment
;
The symmetry employed for this shelxl refinement is uniquely defined
by the following loop, which should always be used as a source of
symmetry information in preference to the above space-group names.
They are only intended as comments.
;
_shelx_estimated_absorpt_t_min 0.625
_shelx_estimated_absorpt_t_max 0.697
_shelxl_version_number 2013-4

loop_
_space_group_symop_operation_xyz
'x, y, z'
'-x, y, -z+1/2'
'x+1/2, y+1/2, z'
'-x+1/2, y+1/2, -z+1/2'
'-x, -y, -z'
'x, -y, z-1/2'
'-x+1/2, -y+1/2, -z'
'x+1/2, -y+1/2, z-1/2'

loop_
_atom_site_label
_atom_site_type_symbol
_atom_site_fract_x
_atom_site_fract_y
_atom_site_fract_z
_atom_site_U_iso_or_equiv
_atom_site_adp_type
_atom_site_occupancy
_atom_site_site_symmetry_order
_atom_site_calc_flag
_atom_site_refinement_flags_posn
_atom_site_refinement_flags_adp
_atom_site_refinement_flags_occupancy
Zn1 Zn 0.29629(2) 0.12014(6) 0.60637(3) 0.01097(14) Uani 1 1 d . . .
P1 P 0.33605(3) -0.33617(13) 0.42548(7) 0.00931(17) Uani 1 1 d . . .
O1 O 0.35581(9) -0.1424(3) 0.5481(2) 0.0131(4) Uani 1 1 d . . .
O2 O 0.20905(8) 0.0589(4) 0.52642(19) 0.0115(3) Uani 1 1 d . . .
O3 O 0.30342(9) 0.1809(4) 0.8019(2) 0.0146(4) Uani 1 1 d . . .
C2 C 0.45060(12) -0.3332(5) 0.3127(3) 0.0152(5) Uani 1 1 d . . .
H2A H 0.4302 -0.2120 0.2386 0.018 Uiso 1 1 calc R U .
H2B H 0.4703 -0.2133 0.3883 0.018 Uiso 1 1 calc R U .
C1 C 0.40211(11) -0.5174(5) 0.3734(3) 0.0130(5) Uani 1 1 d . . .
H1A H 0.4219 -0.6172 0.4563 0.016 Uiso 1 1 calc R U .
H1B H 0.3880 -0.6578 0.3018 0.016 Uiso 1 1 calc R U .
C3 C 0.5000 -0.5077(8) 0.2500 0.0146(7) Uani 1 2 d S T P
H3A H 0.4805 -0.6249 0.1777 0.017 Uiso 0.5 1 d R U P

loop_
_atom_site_aniso_label
_atom_site_aniso_U_11
_atom_site_aniso_U_22
_atom_site_aniso_U_33
_atom_site_aniso_U_23
_atom_site_aniso_U_13
_atom_site_aniso_U_12
Zn1 0.00866(19) 0.0111(2) 0.0135(2) -0.00052(9) 0.00275(13) -0.00026(9)
P1 0.0064(3) 0.0093(3) 0.0127(3) -0.0002(2) 0.0035(2) -0.00044(19)
O1 0.0102(8) 0.0127(9) 0.0169(10) -0.0032(6) 0.0038(7) 0.0016(6)
O2 0.0072(7) 0.0122(8) 0.0156(9) 0.0010(7) 0.0032(6) -0.0016(6)
O3 0.0141(9) 0.0154(8) 0.0145(9) -0.0022(7) 0.0022(7) -0.0014(7)
C2 0.0103(11) 0.0145(11) 0.0222(14) -0.0004(9) 0.0092(10) 0.0004(9)
C1 0.0098(10) 0.0117(11) 0.0185(12) 0.0002(9) 0.0064(9) 0.0001(8)
C3 0.0096(14) 0.0164(17) 0.0188(17) 0.000 0.0075(13) 0.000

loop_
_atom_type_symbol
_atom_type_description
_atom_type_scat_dispersion_real
_atom_type_scat_dispersion_imag
_atom_type_scat_source
C C 0.0040 0.0020 'Calculated using XDISP in WinGX (Farrugia, 1999)'
H H 0.0000 0.0000 'Calculated using XDISP in WinGX (Farrugia, 1999)'
O O 0.0132 0.0074 'Calculated using XDISP in WinGX (Farrugia, 1999)'
P P 0.1183 0.1134 'Calculated using XDISP in WinGX (Farrugia, 1999)'
Zn Zn 0.2282 1.6718 'Calculated using XDISP in WinGX (Farrugia, 1999)'

loop_
_geom_angle_atom_site_label_1
_geom_angle_atom_site_label_2
_geom_angle_atom_site_label_3
_geom_angle
_geom_angle_site_symmetry_1
_geom_angle_site_symmetry_3
O3 Zn1 O1 113.00(9) . .
O3 Zn1 O2 120.13(8) . 7_556
O1 Zn1 O2 109.22(8) . 7_556
O3 Zn1 O2 112.95(8) . .
O1 Zn1 O2 115.61(8) . .
O2 Zn1 O2 82.82(8) 7_556 .
O3 Zn1 Zn1 126.48(6) . 7_556
O1 Zn1 Zn1 120.52(6) . 7_556
O2 Zn1 Zn1 41.49(5) 7_556 7_556
O2 Zn1 Zn1 41.33(5) . 7_556
O3 P1 O1 111.76(11) 6 .
O3 P1 O2 107.88(11) 6 7_546
O1 P1 O2 109.85(10) . 7_546
O3 P1 C1 110.92(12) 6 .
O1 P1 C1 109.48(11) . .
O2 P1 C1 106.80(11) 7_546 .
P1 O1 Zn1 118.18(11) . .
P1 O2 Zn1 136.23(11) 7_546 7_556
P1 O2 Zn1 126.37(11) 7_546 .
Zn1 O2 Zn1 97.18(8) 7_556 .
P1 O3 Zn1 146.90(13) 6_556 .
C3 C2 C1 111.1(2) . .
C3 C2 H2A 109.4 . .
C1 C2 H2A 109.4 . .
C3 C2 H2B 109.4 . .
C1 C2 H2B 109.4 . .
H2A C2 H2B 108.0 . .
C2 C1 P1 114.79(17) . .
C2 C1 H1A 108.6 . .
P1 C1 H1A 108.6 . .
C2 C1 H1B 108.6 . .
P1 C1 H1B 108.6 . .
H1A C1 H1B 107.5 . .
C2 C3 C2 113.2(3) 2_655 .
C2 C3 H3A 108.9 2_655 .
C2 C3 H3A 108.9 . .

loop_
_geom_bond_atom_site_label_1
_geom_bond_atom_site_label_2
_geom_bond_distance
_geom_bond_site_symmetry_2
Zn1 O3 1.878(2) .
Zn1 O1 1.9297(18) .
Zn1 O2 1.9967(19) 7_556
Zn1 O2 2.0031(18) .
Zn1 Zn1 2.9998(6) 7_556
P1 O3 1.517(2) 6
P1 O1 1.528(2) .
P1 O2 1.5532(19) 7_546
P1 C1 1.792(2) .
O2 P1 1.5532(19) 7_546
O2 Zn1 1.9966(19) 7_556
O3 P1 1.517(2) 6_556
C2 C3 1.530(3) .
C2 C1 1.533(3) .
C2 H2A 0.9900 .
C2 H2B 0.9900 .
C1 H1A 0.9900 .
C1 H1B 0.9900 .
C3 C2 1.530(3) 2_655
C3 H3A 0.9600 .
